data_4135004
loop_
_publ_author_name
'Sato, Yukiya'
'Nakamura, Kei'
'Sumida, Yuto'
'Hashizume, Daisuke'
'Hosoya, Takamitsu'
'Ohmiya, Hirohisa'

_publ_section_title
;
 Generation of Alkyl Radical through Direct Excitation of Boracene-Based
 Alkylborate.
;
_journal_issue 22
_journal_name_full 'Journal of the American Chemical Society'
_journal_page_first 9938
_journal_page_last 9943
_journal_paper_doi 10.1021/jacs.0c04456
_journal_volume 142
_journal_year 2020
_chemical_formula_moiety 'C34 H44 B Li O5, C30 H36 B Li O4'
_chemical_formula_sum 'C64 H80 B2 Li2 O9'
_chemical_formula_weight 1028.78
_space_group_crystal_system monoclinic
_space_group_IT_number 14
_space_group_name_Hall '-P 2yn'
_space_group_name_H-M_alt 'P 1 21/n 1'
_atom_sites_solution_hydrogens mixed
_atom_sites_solution_primary iterative
_atom_sites_solution_secondary difmap
_audit_creation_method SHELXL-2018/1
_cell_angle_alpha 90
_cell_angle_beta 96.6693(11)
_cell_angle_gamma 90
_cell_formula_units_Z 4
_cell_length_a 10.82397(12)
_cell_length_b 16.16979(18)
_cell_length_c 32.6888(4)
_cell_measurement_reflns_used 104115
_cell_measurement_temperature 90
_cell_measurement_theta_max 32.683
_cell_measurement_theta_min 1.906
_cell_volume 5682.52(11)
_computing_cell_refinement 'CrysAlisPro 1.171.39.9f (Rigaku OD, 2015)'
_computing_data_collection CrystalClear
_computing_data_reduction 'CrysAlisPro 1.171.39.9f (Rigaku OD, 2015)'
_computing_molecular_graphics SV
_computing_publication_material 'SHELXL-2018/1 (Sheldrick, 2018)'
_computing_structure_refinement 'SHELXL-2018/1 (Sheldrick, 2018)'
_computing_structure_solution SHELXT
_diffrn_ambient_temperature 90
_diffrn_detector_area_resol_mean 7.31
_diffrn_measured_fraction_theta_full 1.000
_diffrn_measured_fraction_theta_max 1.000
_diffrn_measurement_device_type 'Rigaku AFC-8 with Saturn70 CCD'
_diffrn_measurement_method \w-scan
_diffrn_radiation_type MoK\a
_diffrn_radiation_wavelength 0.71073
_diffrn_reflns_av_R_equivalents 0.0573
_diffrn_reflns_av_unetI/netI 0.0208
_diffrn_reflns_Laue_measured_fraction_full 1.000
_diffrn_reflns_Laue_measured_fraction_max 1.000
_diffrn_reflns_limit_h_max 14
_diffrn_reflns_limit_h_min -14
_diffrn_reflns_limit_k_max 20
_diffrn_reflns_limit_k_min -20
_diffrn_reflns_limit_l_max 42
_diffrn_reflns_limit_l_min -42
_diffrn_reflns_number 224284
_diffrn_reflns_point_group_measured_fraction_full 1.000
_diffrn_reflns_point_group_measured_fraction_max 1.000
_diffrn_reflns_theta_full 25.242
_diffrn_reflns_theta_max 27.485
_diffrn_reflns_theta_min 1.778
_diffrn_source 'Fine-focus rotating anode'
_exptl_absorpt_coefficient_mu 0.077
_exptl_absorpt_correction_T_max 1.00000
_exptl_absorpt_correction_T_min 0.92851
_exptl_absorpt_correction_type multi-scan
_exptl_absorpt_process_details
;
 CrysAlisPro 1.171.39.9f (Rigaku Oxford Diffraction, 2015)
 Empirical absorption correction using spherical harmonics,
 implemented in SCALE3 ABSPACK scaling algorithm.
;
_exptl_crystal_colour colourless
_exptl_crystal_density_diffrn 1.203
_exptl_crystal_description block
_exptl_crystal_F_000 2208
_exptl_crystal_size_max 0.152
_exptl_crystal_size_mid 0.117
_exptl_crystal_size_min 0.112
_refine_diff_density_max 0.925
_refine_diff_density_min -0.310
_refine_diff_density_rms 0.042
_refine_ls_extinction_method none
_refine_ls_goodness_of_fit_ref 1.029
_refine_ls_hydrogen_treatment constr
_refine_ls_matrix_type full
_refine_ls_number_parameters 726
_refine_ls_number_reflns 13012
_refine_ls_number_restraints 26
_refine_ls_restrained_S_all 1.029
_refine_ls_R_factor_all 0.0570
_refine_ls_R_factor_gt 0.0456
_refine_ls_shift/su_max 0.000
_refine_ls_shift/su_mean 0.000
_refine_ls_structure_factor_coef Fsqd
_refine_ls_weighting_details 'w=1/[\s^2^(Fo^2^)+(0.0490P)^2^+2.9119P] where P=(Fo^2^+2Fc^2^)/3'
_refine_ls_weighting_scheme calc
_refine_ls_wR_factor_gt 0.1082
_refine_ls_wR_factor_ref 0.1152
_reflns_Friedel_coverage 0.000
_reflns_number_gt 10809
_reflns_number_total 13012
_reflns_threshold_expression 'I > 2\s(I)'
_cod_data_source_file ja0c04456_si_002.cif
_cod_data_source_block YS019
_cod_depositor_comments
;Adding full bibliography for 4135004.cif.

 Adding full bibliography for 4135004.cif.
;
_cod_original_sg_symbol_H-M 'P 21/n'
_cod_database_code 4135004
_shelx_shelxl_version_number 2018/1
_shelx_space_group_comment
;
The symmetry employed for this shelxl refinement is uniquely defined
by the following loop, which should always be used as a source of
symmetry information in preference to the above space-group names.
They are only intended as comments.
;
_shelx_estimated_absorpt_t_min 0.988
_shelx_estimated_absorpt_t_max 0.991

loop_
_space_group_symop_operation_xyz
'x, y, z'
'-x+1/2, y+1/2, -z+1/2'
'-x, -y, -z'
'x-1/2, -y-1/2, z-1/2'

loop_
_atom_site_label
_atom_site_type_symbol
_atom_site_fract_x
_atom_site_fract_y
_atom_site_fract_z
_atom_site_U_iso_or_equiv
_atom_site_adp_type
_atom_site_occupancy
_atom_site_site_symmetry_order
_atom_site_calc_flag
_atom_site_refinement_flags_posn
_atom_site_refinement_flags_adp
_atom_site_refinement_flags_occupancy
_atom_site_disorder_assembly
_atom_site_disorder_group
O1A O 0.40486(8) 0.55343(5) 0.37455(3) 0.01763(18) Uani 1 1 d . . . . .
O2A O 0.36107(8) 0.42194(5) 0.34708(3) 0.01887(19) Uani 1 1 d . . . . .
O3A O 0.56297(9) 0.40163(6) 0.42476(3) 0.0242(2) Uani 1 1 d . . . . .
O4A O 0.68064(9) 0.55052(7) 0.38391(3) 0.0280(2) Uani 1 1 d . . . . .
O5A O 0.64156(9) 0.39588(7) 0.33888(3) 0.0293(2) Uani 1 1 d D . . . .
C1A C 0.38384(11) 0.61585(8) 0.40082(4) 0.0172(2) Uani 1 1 d . . . . .
C2A C 0.45900(12) 0.68589(8) 0.40143(4) 0.0215(3) Uani 1 1 d . . . . .
H2A H 0.525811 0.687411 0.384995 0.026 Uiso 1 1 calc R U . . .
C3A C 0.43730(13) 0.75355(9) 0.42582(4) 0.0248(3) Uani 1 1 d . . . . .
H3A H 0.488052 0.801436 0.425526 0.030 Uiso 1 1 calc R U . . .
C4A C 0.34159(14) 0.75126(9) 0.45060(4) 0.0258(3) Uani 1 1 d . . . . .
H4A H 0.325626 0.797722 0.466982 0.031 Uiso 1 1 calc R U . . .
C5A C 0.26957(13) 0.68059(9) 0.45122(4) 0.0233(3) Uani 1 1 d . . . . .
H5A H 0.205294 0.679021 0.468676 0.028 Uiso 1 1 calc R U . . .
C6A C 0.28841(12) 0.61138(8) 0.42696(4) 0.0189(3) Uani 1 1 d . . . . .
C7A C 0.21520(11) 0.53437(8) 0.42818(4) 0.0197(3) Uani 1 1 d . . . . .
C8A C 0.21851(11) 0.47858(8) 0.39551(4) 0.0184(3) Uani 1 1 d . . . . .
C9A C 0.16334(11) 0.40029(8) 0.39740(4) 0.0211(3) Uani 1 1 d . . . . .
C10A C 0.09599(12) 0.38134(9) 0.43052(5) 0.0267(3) Uani 1 1 d . . . . .
H10A H 0.055066 0.329500 0.431378 0.032 Uiso 1 1 calc R U . . .
C11A C 0.08934(13) 0.43825(9) 0.46188(5) 0.0289(3) Uani 1 1 d . . . . .
H11A H 0.042252 0.425491 0.483835 0.035 Uiso 1 1 calc R U . . .
C12A C 0.15069(12) 0.51382(9) 0.46164(4) 0.0242(3) Uani 1 1 d . . . . .
H12A H 0.148951 0.551258 0.483963 0.029 Uiso 1 1 calc R U . . .
C13A C 0.18991(12) 0.33871(8) 0.36607(4) 0.0216(3) Uani 1 1 d . . . . .
C14A C 0.12103(13) 0.26586(9) 0.35865(5) 0.0280(3) Uani 1 1 d . . . . .
H14A H 0.050377 0.257029 0.372828 0.034 Uiso 1 1 calc R U . . .
C15A C 0.15271(14) 0.20633(9) 0.33129(5) 0.0308(3) Uani 1 1 d . . . . .
H15A H 0.102855 0.158254 0.326164 0.037 Uiso 1 1 calc R U . . .
C16A C 0.25811(15) 0.21756(9) 0.31141(5) 0.0294(3) Uani 1 1 d . . . . .
H16A H 0.282252 0.176110 0.293336 0.035 Uiso 1 1 calc R U . . .
C17A C 0.32826(14) 0.28925(9) 0.31791(4) 0.0251(3) Uani 1 1 d . . . . .
H17A H 0.400763 0.296199 0.304441 0.030 Uiso 1 1 calc R U . . .
C18A C 0.29352(12) 0.35104(8) 0.34393(4) 0.0191(3) Uani 1 1 d . . . . .
C19A C 0.21927(13) 0.54199(8) 0.31689(4) 0.0234(3) Uani 1 1 d . . . . .
C20A C 0.30477(18) 0.54757(11) 0.28278(5) 0.0408(4) Uani 1 1 d . . . . .
H20A H 0.259803 0.573527 0.258354 0.061 Uiso 1 1 calc R U . . .
H20B H 0.331128 0.491870 0.275758 0.061 Uiso 1 1 calc R U . . .
H20C H 0.378059 0.580865 0.292414 0.061 Uiso 1 1 calc R U . . .
C21A C 0.17215(14) 0.62911(9) 0.32607(5) 0.0282(3) Uani 1 1 d . . . . .
H21A H 0.125570 0.651991 0.301127 0.042 Uiso 1 1 calc R U . . .
H21B H 0.243184 0.664994 0.334961 0.042 Uiso 1 1 calc R U . . .
H21C H 0.117706 0.625800 0.347965 0.042 Uiso 1 1 calc R U . . .
C22A C 0.10320(17) 0.49132(10) 0.30072(5) 0.0400(4) Uani 1 1 d . . . . .
H22A H 0.059494 0.518837 0.276523 0.060 Uiso 1 1 calc R U . . .
H22B H 0.047731 0.487113 0.322282 0.060 Uiso 1 1 calc R U . . .
H22C H 0.128576 0.435784 0.293063 0.060 Uiso 1 1 calc R U . . .
C23A C 0.52937(13) 0.43273(9) 0.46316(4) 0.0243(3) Uani 1 1 d . . . . .
H23A H 0.489301 0.487630 0.459154 0.029 Uiso 1 1 calc R U . . .
H23B H 0.604050 0.438209 0.483546 0.029 Uiso 1 1 calc R U . . .
C24A C 0.43854(13) 0.36987(9) 0.47805(4) 0.0262(3) Uani 1 1 d . . . . .
H24A H 0.352206 0.391101 0.473892 0.031 Uiso 1 1 calc R U . . .
H24B H 0.460718 0.357089 0.507607 0.031 Uiso 1 1 calc R U . . .
C25A C 0.45259(14) 0.29277(9) 0.45129(4) 0.0275(3) Uani 1 1 d . . . . .
H25A H 0.469183 0.242890 0.468616 0.033 Uiso 1 1 calc R U . . .
H25B H 0.376650 0.283471 0.431866 0.033 Uiso 1 1 calc R U . . .
C26A C 0.56316(14) 0.31306(9) 0.42827(5) 0.0276(3) Uani 1 1 d . . . . .
H26A H 0.641612 0.293421 0.443819 0.033 Uiso 1 1 calc R U . . .
H26B H 0.553680 0.286913 0.400694 0.033 Uiso 1 1 calc R U . . .
C27A C 0.77165(14) 0.55754(10) 0.42021(5) 0.0321(3) Uani 1 1 d . . . . .
H27A H 0.792774 0.502529 0.432354 0.039 Uiso 1 1 calc R U . . .
H27B H 0.740307 0.593266 0.441330 0.039 Uiso 1 1 calc R U . . .
C28A C 0.88495(14) 0.59702(10) 0.40331(5) 0.0319(3) Uani 1 1 d . . . . .
H28A H 0.935196 0.629930 0.424713 0.038 Uiso 1 1 calc R U . . .
H28B H 0.938469 0.554569 0.392469 0.038 Uiso 1 1 calc R U . . .
C29A C 0.82324(14) 0.65228(10) 0.36878(5) 0.0343(4) Uani 1 1 d . . . . .
H29A H 0.791675 0.704197 0.379817 0.041 Uiso 1 1 calc R U . . .
H29B H 0.881353 0.665764 0.348489 0.041 Uiso 1 1 calc R U . . .
C30A C 0.71936(14) 0.59844(9) 0.35037(4) 0.0269(3) Uani 1 1 d . . . . .
H30A H 0.649562 0.632506 0.337372 0.032 Uiso 1 1 calc R U . . .
H30B H 0.748034 0.561609 0.329196 0.032 Uiso 1 1 calc R U . . .
C31A C 0.77092(13) 0.37521(11) 0.35233(4) 0.0255(4) Uani 0.921(3) 1 d D . P A 1
H31A H 0.776613 0.333726 0.374741 0.031 Uiso 0.921(3) 1 calc R U P A 1
H31B H 0.818119 0.425111 0.362331 0.031 Uiso 0.921(3) 1 calc R U P A 1
C32A C 0.82088(15) 0.34033(12) 0.31458(5) 0.0292(4) Uani 0.921(3) 1 d D . P A 1
H32A H 0.800517 0.280899 0.310948 0.035 Uiso 0.921(3) 1 calc R U P A 1
H32B H 0.912097 0.347673 0.316071 0.035 Uiso 0.921(3) 1 calc R U P A 1
C33A C 0.75262(18) 0.3924(3) 0.27999(7) 0.0306(4) Uani 0.921(3) 1 d D . P A 1
H33A H 0.795164 0.445892 0.277069 0.037 Uiso 0.921(3) 1 calc R U P A 1
H33B H 0.745929 0.362591 0.253359 0.037 Uiso 0.921(3) 1 calc R U P A 1
C34A C 0.6257(2) 0.40483(13) 0.29445(4) 0.0286(5) Uani 0.921(3) 1 d D . P A 1
H34A H 0.593280 0.460551 0.286611 0.034 Uiso 0.921(3) 1 calc R U P A 1
H34B H 0.566270 0.363077 0.281758 0.034 Uiso 0.921(3) 1 calc R U P A 1
C31C C 0.7373(12) 0.3326(8) 0.3443(6) 0.0255(4) Uani 0.079(3) 1 d D . P A 2
H31C H 0.711412 0.279337 0.330990 0.031 Uiso 0.079(3) 1 calc R U P A 2
H31D H 0.771597 0.323992 0.373370 0.031 Uiso 0.079(3) 1 calc R U P A 2
C32C C 0.8211(16) 0.3834(13) 0.3200(6) 0.0292(4) Uani 0.079(3) 1 d D . P A 2
H32C H 0.897129 0.352980 0.314829 0.035 Uiso 0.079(3) 1 calc R U P A 2
H32D H 0.843971 0.437132 0.333314 0.035 Uiso 0.079(3) 1 calc R U P A 2
C33C C 0.729(2) 0.393(4) 0.2811(7) 0.0306(4) Uani 0.079(3) 1 d D . P A 2
H33C H 0.760998 0.432908 0.261752 0.037 Uiso 0.079(3) 1 calc R U P A 2
H33D H 0.713762 0.339351 0.266897 0.037 Uiso 0.079(3) 1 calc R U P A 2
C34C C 0.612(3) 0.425(2) 0.2969(3) 0.0286(5) Uani 0.079(3) 1 d D . P A 2
H34C H 0.605998 0.486400 0.295328 0.034 Uiso 0.079(3) 1 calc R U P A 2
H34D H 0.536018 0.399812 0.282738 0.034 Uiso 0.079(3) 1 calc R U P A 2
B1A B 0.29543(13) 0.49985(9) 0.35817(4) 0.0170(3) Uani 1 1 d . . . . .
Li1A Li 0.5405(2) 0.46403(15) 0.37382(7) 0.0242(5) Uani 1 1 d . . . . .
O1B O 0.66144(8) 0.03576(6) 0.36110(3) 0.01954(19) Uani 1 1 d . . . . .
O2B O 0.70829(8) -0.06339(5) 0.41294(3) 0.01793(18) Uani 1 1 d . . . . .
O3B O 0.41339(9) -0.00383(7) 0.40488(3) 0.0297(2) Uani 1 1 d . . . . .
O4B O 0.50164(9) -0.12576(7) 0.33976(3) 0.0324(2) Uani 1 1 d D . . . .
C1B C 0.68558(12) 0.07329(8) 0.32561(4) 0.0204(3) Uani 1 1 d . . . . .
C2B C 0.59255(13) 0.12349(9) 0.30565(4) 0.0253(3) Uani 1 1 d . . . . .
H2B H 0.515978 0.129759 0.316874 0.030 Uiso 1 1 calc R U . . .
C3B C 0.61096(15) 0.16430(9) 0.26955(4) 0.0294(3) Uani 1 1 d . . . . .
H3B H 0.546717 0.197744 0.255922 0.035 Uiso 1 1 calc R U . . .
C4B C 0.72344(15) 0.15625(9) 0.25330(4) 0.0307(3) Uani 1 1 d . . . . .
H4B H 0.737100 0.185166 0.228932 0.037 Uiso 1 1 calc R U . . .
C5B C 0.81547(14) 0.10585(9) 0.27285(4) 0.0274(3) Uani 1 1 d . . . . .
H5B H 0.892113 0.100892 0.261538 0.033 Uiso 1 1 calc R U . . .
C6B C 0.79910(13) 0.06182(9) 0.30887(4) 0.0218(3) Uani 1 1 d . . . . .
C7B C 0.88916(12) -0.00029(9) 0.32748(4) 0.0211(3) Uani 1 1 d . . . . .
C8B C 0.87204(11) -0.03153(8) 0.36651(4) 0.0178(2) Uani 1 1 d . . . . .
C9B C 0.93794(12) -0.10210(8) 0.38175(4) 0.0201(3) Uani 1 1 d . . . . .
C10B C 1.02686(13) -0.13765(10) 0.35918(5) 0.0278(3) Uani 1 1 d . . . . .
H10B H 1.071342 -0.185521 0.369249 0.033 Uiso 1 1 calc R U . . .
C11B C 1.04952(14) -0.10244(11) 0.32200(5) 0.0325(3) Uani 1 1 d . . . . .
H11B H 1.112519 -0.125011 0.307374 0.039 Uiso 1 1 calc R U . . .
C12B C 0.98159(13) -0.03490(10) 0.30595(4) 0.0289(3) Uani 1 1 d . . . . .
H12B H 0.997543 -0.011950 0.280325 0.035 Uiso 1 1 calc R U . . .
C13B C 0.90216(12) -0.13994(8) 0.41994(4) 0.0192(3) Uani 1 1 d . . . . .
C14B C 0.97754(12) -0.19672(8) 0.44361(4) 0.0233(3) Uani 1 1 d . . . . .
H14B H 1.057714 -0.208990 0.436090 0.028 Uiso 1 1 calc R U . . .
C15B C 0.93868(13) -0.23549(9) 0.47764(5) 0.0267(3) Uani 1 1 d . . . . .
H15B H 0.992130 -0.273386 0.493273 0.032 Uiso 1 1 calc R U . . .
C16B C 0.82122(13) -0.21881(9) 0.48888(5) 0.0265(3) Uani 1 1 d . . . . .
H16B H 0.793042 -0.246480 0.511706 0.032 Uiso 1 1 calc R U . . .
C17B C 0.74540(12) -0.16151(8) 0.46657(4) 0.0228(3) Uani 1 1 d . . . . .
H17B H 0.665459 -0.149685 0.474412 0.027 Uiso 1 1 calc R U . . .
C18B C 0.78513(11) -0.12110(8) 0.43278(4) 0.0181(2) Uani 1 1 d . . . . .
C19B C 0.81007(12) 0.08074(8) 0.42475(4) 0.0180(2) Uani 1 1 d . . . . .
C20B C 0.69876(13) 0.10626(9) 0.44710(4) 0.0246(3) Uani 1 1 d . . . . .
H20D H 0.723677 0.151226 0.466414 0.037 Uiso 1 1 calc R U . . .
H20E H 0.671024 0.058753 0.462268 0.037 Uiso 1 1 calc R U . . .
H20F H 0.630584 0.125065 0.426891 0.037 Uiso 1 1 calc R U . . .
C21B C 0.85509(14) 0.15729(9) 0.40293(4) 0.0265(3) Uani 1 1 d . . . . .
H21D H 0.881921 0.199832 0.423409 0.040 Uiso 1 1 calc R U . . .
H21E H 0.787003 0.178917 0.383492 0.040 Uiso 1 1 calc R U . . .
H21F H 0.925081 0.141978 0.387970 0.040 Uiso 1 1 calc R U . . .
C22B C 0.91590(12) 0.05315(8) 0.45732(4) 0.0220(3) Uani 1 1 d . . . . .
H22D H 0.939857 0.099268 0.476026 0.033 Uiso 1 1 calc R U . . .
H22E H 0.987686 0.035980 0.443670 0.033 Uiso 1 1 calc R U . . .
H22F H 0.887650 0.006605 0.473038 0.033 Uiso 1 1 calc R U . . .
C23B C 0.38521(13) -0.01012(10) 0.44656(4) 0.0269(3) Uani 1 1 d . . . . .
H23C H 0.424086 0.035678 0.463565 0.032 Uiso 1 1 calc R U . . .
H23D H 0.414844 -0.063415 0.458983 0.032 Uiso 1 1 calc R U . . .
C24B C 0.24611(14) -0.00471(12) 0.44304(5) 0.0382(4) Uani 1 1 d . . . . .
H24C H 0.218007 0.016546 0.468819 0.046 Uiso 1 1 calc R U . . .
H24D H 0.207451 -0.059365 0.436607 0.046 Uiso 1 1 calc R U . . .
C25B C 0.21451(14) 0.05610(11) 0.40745(5) 0.0339(4) Uani 1 1 d . . . . .
H25C H 0.141007 0.037031 0.389009 0.041 Uiso 1 1 calc R U . . .
H25D H 0.197180 0.111830 0.417959 0.041 Uiso 1 1 calc R U . . .
C26B C 0.32966(14) 0.05733(11) 0.38493(5) 0.0337(4) Uani 1 1 d . . . . .
H26C H 0.307688 0.043379 0.355490 0.040 Uiso 1 1 calc R U . . .
H26D H 0.368756 0.112758 0.386830 0.040 Uiso 1 1 calc R U . . .
C27B C 0.3724(2) -0.1468(7) 0.3282(2) 0.0354(10) Uani 0.513(4) 1 d D . P B 3
H27C H 0.319565 -0.097066 0.329309 0.042 Uiso 0.513(4) 1 calc R U P B 3
H27D H 0.345230 -0.188605 0.347408 0.042 Uiso 0.513(4) 1 calc R U P B 3
C28B C 0.3599(4) -0.1812(3) 0.28469(12) 0.0356(7) Uani 0.513(4) 1 d D . P B 3
H28C H 0.334221 -0.137959 0.264013 0.043 Uiso 0.513(4) 1 calc R U P B 3
H28D H 0.299931 -0.227656 0.281323 0.043 Uiso 0.513(4) 1 calc R U P B 3
C29B C 0.4920(4) -0.2104(3) 0.28172(18) 0.0378(8) Uani 0.513(4) 1 d D . P B 3
H29C H 0.506042 -0.266137 0.293917 0.045 Uiso 0.513(4) 1 calc R U P B 3
H29D H 0.509827 -0.211931 0.252703 0.045 Uiso 0.513(4) 1 calc R U P B 3
C30B C 0.5724(5) -0.1463(5) 0.30617(16) 0.0420(15) Uani 0.513(4) 1 d D . P B 3
H30C H 0.654640 -0.169527 0.316613 0.050 Uiso 0.513(4) 1 calc R U P B 3
H30D H 0.584599 -0.096991 0.289131 0.050 Uiso 0.513(4) 1 calc R U P B 3
C27D C 0.3776(2) -0.1439(7) 0.3204(3) 0.0354(10) Uani 0.487(4) 1 d D . P B 4
H27E H 0.339577 -0.094879 0.305719 0.042 Uiso 0.487(4) 1 calc R U P B 4
H27F H 0.323085 -0.162846 0.340808 0.042 Uiso 0.487(4) 1 calc R U P B 4
C28D C 0.4001(4) -0.2125(3) 0.29039(13) 0.0356(7) Uani 0.487(4) 1 d D . P B 4
H28E H 0.332762 -0.214495 0.267160 0.043 Uiso 0.487(4) 1 calc R U P B 4
H28F H 0.405873 -0.266970 0.304334 0.043 Uiso 0.487(4) 1 calc R U P B 4
C29D C 0.5234(4) -0.1888(4) 0.27561(18) 0.0378(8) Uani 0.487(4) 1 d D . P B 4
H29E H 0.564067 -0.236813 0.263965 0.045 Uiso 0.487(4) 1 calc R U P B 4
H29F H 0.513342 -0.143738 0.255007 0.045 Uiso 0.487(4) 1 calc R U P B 4
C30D C 0.5942(4) -0.1602(5) 0.31598(17) 0.0420(15) Uani 0.487(4) 1 d D . P B 4
H30E H 0.637446 -0.207292 0.330748 0.050 Uiso 0.487(4) 1 calc R U P B 4
H30F H 0.656606 -0.117777 0.310922 0.050 Uiso 0.487(4) 1 calc R U P B 4
B1B B 0.76935(13) 0.00739(9) 0.39170(4) 0.0164(3) Uani 1 1 d . . . . .
Li1B Li 0.5505(2) -0.04560(15) 0.38033(7) 0.0233(5) Uani 1 1 d . . . . .

loop_
_atom_site_aniso_label
_atom_site_aniso_U_11
_atom_site_aniso_U_22
_atom_site_aniso_U_33
_atom_site_aniso_U_23
_atom_site_aniso_U_13
_atom_site_aniso_U_12
O1A 0.0163(4) 0.0179(4) 0.0192(4) -0.0020(3) 0.0044(3) -0.0014(3)
O2A 0.0183(4) 0.0167(4) 0.0218(4) 0.0001(3) 0.0032(3) -0.0022(3)
O3A 0.0342(5) 0.0205(5) 0.0191(5) 0.0033(4) 0.0082(4) 0.0049(4)
O4A 0.0223(5) 0.0336(6) 0.0276(5) 0.0055(4) 0.0009(4) -0.0024(4)
O5A 0.0269(5) 0.0399(6) 0.0220(5) 0.0044(4) 0.0063(4) 0.0095(4)
C1A 0.0166(6) 0.0180(6) 0.0166(6) 0.0011(5) 0.0007(5) 0.0032(5)
C2A 0.0207(6) 0.0221(7) 0.0220(6) -0.0004(5) 0.0036(5) 0.0001(5)
C3A 0.0285(7) 0.0198(7) 0.0257(7) -0.0019(5) 0.0007(6) -0.0014(5)
C4A 0.0324(7) 0.0222(7) 0.0223(7) -0.0029(5) 0.0018(6) 0.0067(6)
C5A 0.0247(7) 0.0259(7) 0.0200(6) 0.0025(5) 0.0051(5) 0.0091(5)
C6A 0.0177(6) 0.0216(6) 0.0171(6) 0.0041(5) 0.0014(5) 0.0049(5)
C7A 0.0143(6) 0.0228(6) 0.0224(6) 0.0066(5) 0.0038(5) 0.0058(5)
C8A 0.0123(5) 0.0208(6) 0.0218(6) 0.0060(5) 0.0010(5) 0.0035(5)
C9A 0.0134(6) 0.0223(7) 0.0275(7) 0.0076(5) 0.0013(5) 0.0012(5)
C10A 0.0176(6) 0.0253(7) 0.0380(8) 0.0118(6) 0.0064(6) -0.0001(5)
C11A 0.0213(7) 0.0335(8) 0.0341(8) 0.0129(6) 0.0131(6) 0.0048(6)
C12A 0.0217(6) 0.0272(7) 0.0254(7) 0.0058(5) 0.0098(5) 0.0075(5)
C13A 0.0182(6) 0.0191(6) 0.0263(7) 0.0076(5) -0.0022(5) -0.0008(5)
C14A 0.0222(7) 0.0231(7) 0.0368(8) 0.0095(6) -0.0049(6) -0.0043(5)
C15A 0.0318(8) 0.0200(7) 0.0372(8) 0.0060(6) -0.0110(6) -0.0072(6)
C16A 0.0393(8) 0.0192(7) 0.0272(7) -0.0003(6) -0.0070(6) -0.0008(6)
C17A 0.0288(7) 0.0214(7) 0.0241(7) 0.0009(5) -0.0011(6) -0.0008(5)
C18A 0.0193(6) 0.0172(6) 0.0196(6) 0.0035(5) -0.0038(5) -0.0012(5)
C19A 0.0270(7) 0.0210(7) 0.0211(6) 0.0047(5) -0.0012(5) -0.0007(5)
C20A 0.0564(11) 0.0441(10) 0.0232(7) 0.0132(7) 0.0097(7) 0.0109(8)
C21A 0.0295(7) 0.0232(7) 0.0300(7) 0.0077(6) -0.0047(6) 0.0026(6)
C22A 0.0466(10) 0.0282(8) 0.0387(9) 0.0072(7) -0.0232(8) -0.0042(7)
C23A 0.0294(7) 0.0266(7) 0.0170(6) 0.0008(5) 0.0032(5) 0.0036(6)
C24A 0.0246(7) 0.0310(8) 0.0237(7) 0.0055(6) 0.0057(5) 0.0068(6)
C25A 0.0284(7) 0.0270(7) 0.0270(7) 0.0051(6) 0.0025(6) 0.0003(6)
C26A 0.0353(8) 0.0203(7) 0.0285(7) 0.0039(6) 0.0093(6) 0.0058(6)
C27A 0.0289(8) 0.0360(8) 0.0284(8) -0.0022(6) -0.0093(6) 0.0033(6)
C28A 0.0264(7) 0.0317(8) 0.0362(8) -0.0041(6) -0.0031(6) -0.0005(6)
C29A 0.0285(8) 0.0279(8) 0.0468(9) 0.0078(7) 0.0050(7) -0.0012(6)
C30A 0.0301(7) 0.0266(7) 0.0243(7) 0.0018(6) 0.0042(6) 0.0035(6)
C31A 0.0240(8) 0.0269(9) 0.0255(8) 0.0020(6) 0.0021(6) 0.0068(6)
C32A 0.0242(7) 0.0329(10) 0.0308(8) -0.0043(7) 0.0052(6) 0.0029(7)
C33A 0.0263(11) 0.0414(9) 0.0259(7) 0.0006(7) 0.0100(7) 0.0022(12)
C34A 0.0279(9) 0.0378(13) 0.0205(7) -0.0022(7) 0.0045(6) 0.0061(8)
C31C 0.0240(8) 0.0269(9) 0.0255(8) 0.0020(6) 0.0021(6) 0.0068(6)
C32C 0.0242(7) 0.0329(10) 0.0308(8) -0.0043(7) 0.0052(6) 0.0029(7)
C33C 0.0263(11) 0.0414(9) 0.0259(7) 0.0006(7) 0.0100(7) 0.0022(12)
C34C 0.0279(9) 0.0378(13) 0.0205(7) -0.0022(7) 0.0045(6) 0.0061(8)
B1A 0.0165(6) 0.0172(7) 0.0174(7) 0.0018(5) 0.0021(5) -0.0007(5)
Li1A 0.0251(11) 0.0260(12) 0.0218(11) 0.0035(9) 0.0044(9) 0.0032(9)
O1B 0.0165(4) 0.0238(5) 0.0181(4) 0.0037(4) 0.0012(3) 0.0001(4)
O2B 0.0145(4) 0.0175(4) 0.0217(4) 0.0031(3) 0.0022(3) 0.0002(3)
O3B 0.0228(5) 0.0416(6) 0.0262(5) 0.0096(4) 0.0095(4) 0.0122(4)
O4B 0.0235(5) 0.0434(6) 0.0313(6) -0.0116(5) 0.0065(4) -0.0085(5)
C1B 0.0229(6) 0.0207(6) 0.0167(6) 0.0006(5) -0.0013(5) -0.0042(5)
C2B 0.0247(7) 0.0259(7) 0.0242(7) 0.0026(6) -0.0025(5) -0.0019(6)
C3B 0.0384(8) 0.0252(7) 0.0219(7) 0.0033(6) -0.0075(6) -0.0018(6)
C4B 0.0485(9) 0.0276(7) 0.0153(6) 0.0026(5) 0.0009(6) -0.0068(7)
C5B 0.0351(8) 0.0298(8) 0.0179(6) -0.0027(5) 0.0061(6) -0.0061(6)
C6B 0.0245(7) 0.0249(7) 0.0158(6) -0.0027(5) 0.0014(5) -0.0048(5)
C7B 0.0188(6) 0.0270(7) 0.0177(6) -0.0042(5) 0.0027(5) -0.0044(5)
C8B 0.0150(6) 0.0208(6) 0.0174(6) -0.0031(5) 0.0013(5) -0.0038(5)
C9B 0.0164(6) 0.0225(6) 0.0213(6) -0.0041(5) 0.0013(5) -0.0002(5)
C10B 0.0215(7) 0.0324(8) 0.0296(7) -0.0058(6) 0.0027(6) 0.0060(6)
C11B 0.0228(7) 0.0488(10) 0.0273(7) -0.0093(7) 0.0080(6) 0.0068(7)
C12B 0.0236(7) 0.0449(9) 0.0189(6) -0.0040(6) 0.0059(5) -0.0017(6)
C13B 0.0175(6) 0.0161(6) 0.0237(6) -0.0026(5) 0.0004(5) -0.0011(5)
C14B 0.0192(6) 0.0192(6) 0.0306(7) -0.0027(5) -0.0014(5) 0.0023(5)
C15B 0.0270(7) 0.0188(6) 0.0322(7) 0.0036(6) -0.0050(6) 0.0020(5)
C16B 0.0276(7) 0.0218(7) 0.0294(7) 0.0067(6) 0.0000(6) -0.0043(6)
C17B 0.0188(6) 0.0215(7) 0.0279(7) 0.0027(5) 0.0023(5) -0.0026(5)
C18B 0.0165(6) 0.0153(6) 0.0216(6) -0.0003(5) -0.0020(5) -0.0011(5)
C19B 0.0192(6) 0.0180(6) 0.0171(6) 0.0000(5) 0.0039(5) -0.0002(5)
C20B 0.0254(7) 0.0241(7) 0.0251(7) -0.0026(5) 0.0059(5) 0.0049(5)
C21B 0.0365(8) 0.0196(7) 0.0237(7) -0.0002(5) 0.0038(6) -0.0067(6)
C22B 0.0216(6) 0.0233(7) 0.0205(6) -0.0027(5) 0.0001(5) -0.0023(5)
C23B 0.0250(7) 0.0347(8) 0.0219(7) 0.0033(6) 0.0060(5) 0.0050(6)
C24B 0.0247(7) 0.0539(11) 0.0375(9) 0.0179(8) 0.0094(6) 0.0066(7)
C25B 0.0253(7) 0.0445(9) 0.0331(8) 0.0110(7) 0.0087(6) 0.0104(7)
C26B 0.0279(7) 0.0412(9) 0.0333(8) 0.0135(7) 0.0090(6) 0.0133(7)
C27B 0.0280(8) 0.0497(11) 0.026(3) -0.0043(18) -0.0055(8) -0.0087(8)
C28B 0.037(2) 0.042(2) 0.0269(13) -0.0026(14) 0.0002(14) -0.0108(13)
C29B 0.037(2) 0.042(3) 0.0355(18) -0.0093(16) 0.0110(15) -0.0072(16)
C30B 0.0414(18) 0.052(2) 0.035(2) -0.016(2) 0.0162(19) -0.0096(16)
C27D 0.0280(8) 0.0497(11) 0.026(3) -0.0043(18) -0.0055(8) -0.0087(8)
C28D 0.037(2) 0.042(2) 0.0269(13) -0.0026(14) 0.0002(14) -0.0108(13)
C29D 0.037(2) 0.042(3) 0.0355(18) -0.0093(16) 0.0110(15) -0.0072(16)
C30D 0.0414(18) 0.052(2) 0.035(2) -0.016(2) 0.0162(19) -0.0096(16)
B1B 0.0148(6) 0.0176(7) 0.0168(6) 0.0020(5) 0.0021(5) -0.0001(5)
Li1B 0.0167(10) 0.0282(12) 0.0251(11) 0.0000(9) 0.0033(9) 0.0005(9)

loop_
_atom_type_symbol
_atom_type_description
_atom_type_scat_dispersion_real
_atom_type_scat_dispersion_imag
_atom_type_scat_source
C C 0.0033 0.0016 'International Tables Vol C Tables 4.2.6.8 and 6.1.1.4'
H H 0.0000 0.0000 'International Tables Vol C Tables 4.2.6.8 and 6.1.1.4'
Li Li -0.0003 0.0001 'International Tables Vol C Tables 4.2.6.8 and 6.1.1.4'
B B 0.0013 0.0007 'International Tables Vol C Tables 4.2.6.8 and 6.1.1.4'
O O 0.0106 0.0060 'International Tables Vol C Tables 4.2.6.8 and 6.1.1.4'

loop_
_geom_angle_atom_site_label_1
_geom_angle_atom_site_label_2
_geom_angle_atom_site_label_3
_geom_angle
_geom_angle_site_symmetry_1
_geom_angle_site_symmetry_3
_geom_angle_publ_flag
C1A O1A B1A 117.78(10) . . ?
C1A O1A Li1A 134.30(10) . . ?
B1A O1A Li1A 97.08(10) . . ?
C18A O2A B1A 117.28(10) . . ?
C18A O2A Li1A 138.85(10) . . ?
B1A O2A Li1A 93.81(9) . . ?
C26A O3A C23A 106.09(10) . . ?
C26A O3A Li1A 125.91(11) . . ?
C23A O3A Li1A 123.28(11) . . ?
C30A O4A C27A 110.38(11) . . ?
C30A O4A Li1A 121.05(11) . . ?
C27A O4A Li1A 126.80(11) . . ?
C31C O5A C34C 114.8(13) . . ?
C34A O5A C31A 108.82(12) . . ?
C34A O5A Li1A 120.52(11) . . ?
C31C O5A Li1A 138.4(7) . . ?
C34C O5A Li1A 106.6(11) . . ?
C31A O5A Li1A 121.61(11) . . ?
O1A C1A C2A 118.15(11) . . ?
O1A C1A C6A 121.97(11) . . ?
C2A C1A C6A 119.88(12) . . ?
C3A C2A C1A 120.73(12) . . ?
C3A C2A H2A 119.6 . . ?
C1A C2A H2A 119.6 . . ?
C4A C3A C2A 120.08(13) . . ?
C4A C3A H3A 120.0 . . ?
C2A C3A H3A 120.0 . . ?
C5A C4A C3A 119.36(13) . . ?
C5A C4A H4A 120.3 . . ?
C3A C4A H4A 120.3 . . ?
C4A C5A C6A 122.14(13) . . ?
C4A C5A H5A 118.9 . . ?
C6A C5A H5A 118.9 . . ?
C5A C6A C1A 117.72(12) . . ?
C5A C6A C7A 122.95(12) . . ?
C1A C6A C7A 119.32(11) . . ?
C8A C7A C12A 120.01(13) . . ?
C8A C7A C6A 117.39(11) . . ?
C12A C7A C6A 122.47(12) . . ?
C7A C8A C9A 119.87(12) . . ?
C7A C8A B1A 120.45(11) . . ?
C9A C8A B1A 119.42(12) . . ?
C8A C9A C10A 119.42(13) . . ?
C8A C9A C13A 117.26(12) . . ?
C10A C9A C13A 123.05(12) . . ?
C11A C10A C9A 120.04(13) . . ?
C11A C10A H10A 120.0 . . ?
C9A C10A H10A 120.0 . . ?
C10A C11A C12A 120.89(13) . . ?
C10A C11A H11A 119.6 . . ?
C12A C11A H11A 119.6 . . ?
C11A C12A C7A 119.55(13) . . ?
C11A C12A H12A 120.2 . . ?
C7A C12A H12A 120.2 . . ?
C14A C13A C18A 117.82(13) . . ?
C14A C13A C9A 122.92(13) . . ?
C18A C13A C9A 119.17(12) . . ?
C15A C14A C13A 122.03(14) . . ?
C15A C14A H14A 119.0 . . ?
C13A C14A H14A 119.0 . . ?
C14A C15A C16A 119.34(13) . . ?
C14A C15A H15A 120.3 . . ?
C16A C15A H15A 120.3 . . ?
C17A C16A C15A 120.13(14) . . ?
C17A C16A H16A 119.9 . . ?
C15A C16A H16A 119.9 . . ?
C16A C17A C18A 120.73(14) . . ?
C16A C17A H17A 119.6 . . ?
C18A C17A H17A 119.6 . . ?
O2A C18A C17A 118.13(12) . . ?
O2A C18A C13A 122.08(12) . . ?
C17A C18A C13A 119.79(12) . . ?
C20A C19A C21A 109.26(12) . . ?
C20A C19A C22A 108.60(13) . . ?
C21A C19A C22A 106.14(12) . . ?
C20A C19A B1A 109.50(12) . . ?
C21A C19A B1A 111.40(11) . . ?
C22A C19A B1A 111.84(11) . . ?
C19A C20A H20A 109.5 . . ?
C19A C20A H20B 109.5 . . ?
H20A C20A H20B 109.5 . . ?
C19A C20A H20C 109.5 . . ?
H20A C20A H20C 109.5 . . ?
H20B C20A H20C 109.5 . . ?
C19A C21A H21A 109.5 . . ?
C19A C21A H21B 109.5 . . ?
H21A C21A H21B 109.5 . . ?
C19A C21A H21C 109.5 . . ?
H21A C21A H21C 109.5 . . ?
H21B C21A H21C 109.5 . . ?
C19A C22A H22A 109.5 . . ?
C19A C22A H22B 109.5 . . ?
H22A C22A H22B 109.5 . . ?
C19A C22A H22C 109.5 . . ?
H22A C22A H22C 109.5 . . ?
H22B C22A H22C 109.5 . . ?
O3A C23A C24A 106.37(11) . . ?
O3A C23A H23A 110.5 . . ?
C24A C23A H23A 110.5 . . ?
O3A C23A H23B 110.5 . . ?
C24A C23A H23B 110.5 . . ?
H23A C23A H23B 108.6 . . ?
C23A C24A C25A 104.31(11) . . ?
C23A C24A H24A 110.9 . . ?
C25A C24A H24A 110.9 . . ?
C23A C24A H24B 110.9 . . ?
C25A C24A H24B 110.9 . . ?
H24A C24A H24B 108.9 . . ?
C26A C25A C24A 103.98(12) . . ?
C26A C25A H25A 111.0 . . ?
C24A C25A H25A 111.0 . . ?
C26A C25A H25B 111.0 . . ?
C24A C25A H25B 111.0 . . ?
H25A C25A H25B 109.0 . . ?
O3A C26A C25A 105.10(11) . . ?
O3A C26A H26A 110.7 . . ?
C25A C26A H26A 110.7 . . ?
O3A C26A H26B 110.7 . . ?
C25A C26A H26B 110.7 . . ?
H26A C26A H26B 108.8 . . ?
O4A C27A C28A 103.39(12) . . ?
O4A C27A H27A 111.1 . . ?
C28A C27A H27A 111.1 . . ?
O4A C27A H27B 111.1 . . ?
C28A C27A H27B 111.1 . . ?
H27A C27A H27B 109.0 . . ?
C29A C28A C27A 102.06(12) . . ?
C29A C28A H28A 111.4 . . ?
C27A C28A H28A 111.4 . . ?
C29A C28A H28B 111.4 . . ?
C27A C28A H28B 111.4 . . ?
H28A C28A H28B 109.2 . . ?
C30A C29A C28A 101.57(12) . . ?
C30A C29A H29A 111.5 . . ?
C28A C29A H29A 111.5 . . ?
C30A C29A H29B 111.5 . . ?
C28A C29A H29B 111.5 . . ?
H29A C29A H29B 109.3 . . ?
O4A C30A C29A 106.17(12) . . ?
O4A C30A H30A 110.5 . . ?
C29A C30A H30A 110.5 . . ?
O4A C30A H30B 110.5 . . ?
C29A C30A H30B 110.5 . . ?
H30A C30A H30B 108.7 . . ?
O5A C31A C32A 105.16(11) . . ?
O5A C31A H31A 110.7 . . ?
C32A C31A H31A 110.7 . . ?
O5A C31A H31B 110.7 . . ?
C32A C31A H31B 110.7 . . ?
H31A C31A H31B 108.8 . . ?
C31A C32A C33A 102.14(16) . . ?
C31A C32A H32A 111.3 . . ?
C33A C32A H32A 111.3 . . ?
C31A C32A H32B 111.3 . . ?
C33A C32A H32B 111.3 . . ?
H32A C32A H32B 109.2 . . ?
C34A C33A C32A 102.69(17) . . ?
C34A C33A H33A 111.2 . . ?
C32A C33A H33A 111.2 . . ?
C34A C33A H33B 111.2 . . ?
C32A C33A H33B 111.2 . . ?
H33A C33A H33B 109.1 . . ?
O5A C34A C33A 107.04(15) . . ?
O5A C34A H34A 110.3 . . ?
C33A C34A H34A 110.3 . . ?
O5A C34A H34B 110.3 . . ?
C33A C34A H34B 110.3 . . ?
H34A C34A H34B 108.6 . . ?
O5A C31C C32C 91.0(10) . . ?
O5A C31C H31C 113.5 . . ?
C32C C31C H31C 113.5 . . ?
O5A C31C H31D 113.5 . . ?
C32C C31C H31D 113.5 . . ?
H31C C31C H31D 110.8 . . ?
C31C C32C C33C 97(2) . . ?
C31C C32C H32C 112.4 . . ?
C33C C32C H32C 112.4 . . ?
C31C C32C H32D 112.4 . . ?
C33C C32C H32D 112.4 . . ?
H32C C32C H32D 109.9 . . ?
C34C C33C C32C 104(2) . . ?
C34C C33C H33C 111.0 . . ?
C32C C33C H33C 111.0 . . ?
C34C C33C H33D 111.0 . . ?
C32C C33C H33D 111.0 . . ?
H33C C33C H33D 109.0 . . ?
O5A C34C C33C 96.4(16) . . ?
O5A C34C Li1A 43.5(7) . . ?
C33C C34C Li1A 135.8(14) . . ?
O5A C34C H34C 112.5 . . ?
C33C C34C H34C 112.5 . . ?
Li1A C34C H34C 78.3 . . ?
O5A C34C H34D 112.5 . . ?
C33C C34C H34D 112.5 . . ?
Li1A C34C H34D 102.1 . . ?
H34C C34C H34D 110.0 . . ?
O2A B1A O1A 101.04(9) . . ?
O2A B1A C8A 107.82(10) . . ?
O1A B1A C8A 108.03(10) . . ?
O2A B1A C19A 110.70(10) . . ?
O1A B1A C19A 110.48(10) . . ?
C8A B1A C19A 117.47(11) . . ?
O2A B1A Li1A 52.32(7) . . ?
O1A B1A Li1A 49.16(7) . . ?
C8A B1A Li1A 113.40(9) . . ?
C19A B1A Li1A 129.11(10) . . ?
O3A Li1A O5A 100.44(11) . . ?
O3A Li1A O4A 101.48(11) . . ?
O5A Li1A O4A 91.36(10) . . ?
O3A Li1A O1A 111.94(11) . . ?
O5A Li1A O1A 146.05(13) . . ?
O4A Li1A O1A 91.96(10) . . ?
O3A Li1A O2A 101.68(11) . . ?
O5A Li1A O2A 97.00(11) . . ?
O4A Li1A O2A 153.47(13) . . ?
O1A Li1A O2A 67.38(8) . . ?
O3A Li1A B1A 107.26(10) . . ?
O5A Li1A B1A 126.80(11) . . ?
O4A Li1A B1A 124.91(11) . . ?
O1A Li1A B1A 33.75(5) . . ?
O2A Li1A B1A 33.87(5) . . ?
O3A Li1A C34C 129.6(5) . . ?
O5A Li1A C34C 30.0(4) . . ?
O4A Li1A C34C 91.1(8) . . ?
O1A Li1A C34C 116.2(4) . . ?
O2A Li1A C34C 84.0(7) . . ?
B1A Li1A C34C 104.4(6) . . ?
C1B O1B B1B 119.16(10) . . ?
C1B O1B Li1B 140.17(11) . . ?
B1B O1B Li1B 92.26(10) . . ?
C18B O2B B1B 117.18(9) . . ?
C18B O2B Li1B 144.89(11) . . ?
B1B O2B Li1B 92.25(10) . . ?
C23B O3B C26B 106.62(10) . . ?
C23B O3B Li1B 129.91(11) . . ?
C26B O3B Li1B 122.33(11) . . ?
C27B O4B C30B 109.2(3) . . ?
C27D O4B C30D 110.6(3) . . ?
C27D O4B Li1B 128.1(2) . . ?
C27B O4B Li1B 122.0(2) . . ?
C30B O4B Li1B 124.1(3) . . ?
C30D O4B Li1B 119.1(3) . . ?
O1B C1B C2B 117.29(12) . . ?
O1B C1B C6B 122.18(12) . . ?
C2B C1B C6B 120.52(12) . . ?
C3B C2B C1B 120.51(14) . . ?
C3B C2B H2B 119.7 . . ?
C1B C2B H2B 119.7 . . ?
C2B C3B C4B 119.97(14) . . ?
C2B C3B H3B 120.0 . . ?
C4B C3B H3B 120.0 . . ?
C5B C4B C3B 119.61(13) . . ?
C5B C4B H4B 120.2 . . ?
C3B C4B H4B 120.2 . . ?
C4B C5B C6B 122.08(14) . . ?
C4B C5B H5B 119.0 . . ?
C6B C5B H5B 119.0 . . ?
C5B C6B C1B 117.23(13) . . ?
C5B C6B C7B 123.18(13) . . ?
C1B C6B C7B 119.36(12) . . ?
C8B C7B C12B 119.26(13) . . ?
C8B C7B C6B 117.87(12) . . ?
C12B C7B C6B 122.53(12) . . ?
C7B C8B C9B 119.93(12) . . ?
C7B C8B B1B 120.17(12) . . ?
C9B C8B B1B 119.66(11) . . ?
C10B C9B C8B 119.82(13) . . ?
C10B C9B C13B 122.45(12) . . ?
C8B C9B C13B 117.54(11) . . ?
C11B C10B C9B 119.60(14) . . ?
C11B C10B H10B 120.2 . . ?
C9B C10B H10B 120.2 . . ?
C12B C11B C10B 120.97(13) . . ?
C12B C11B H11B 119.5 . . ?
C10B C11B H11B 119.5 . . ?
C11B C12B C7B 120.12(13) . . ?
C11B C12B H12B 119.9 . . ?
C7B C12B H12B 119.9 . . ?
C14B C13B C18B 117.53(12) . . ?
C14B C13B C9B 122.94(12) . . ?
C18B C13B C9B 119.49(11) . . ?
C15B C14B C13B 121.95(13) . . ?
C15B C14B H14B 119.0 . . ?
C13B C14B H14B 119.0 . . ?
C14B C15B C16B 119.81(13) . . ?
C14B C15B H15B 120.1 . . ?
C16B C15B H15B 120.1 . . ?
C17B C16B C15B 119.59(13) . . ?
C17B C16B H16B 120.2 . . ?
C15B C16B H16B 120.2 . . ?
C16B C17B C18B 120.78(13) . . ?
C16B C17B H17B 119.6 . . ?
C18B C17B H17B 119.6 . . ?
O2B C18B C17B 118.08(11) . . ?
O2B C18B C13B 121.65(11) . . ?
C17B C18B C13B 120.26(12) . . ?
C21B C19B C20B 108.24(11) . . ?
C21B C19B C22B 107.73(11) . . ?
C20B C19B C22B 108.12(10) . . ?
C21B C19B B1B 110.77(10) . . ?
C20B C19B B1B 110.12(10) . . ?
C22B C19B B1B 111.74(10) . . ?
C19B C20B H20D 109.5 . . ?
C19B C20B H20E 109.5 . . ?
H20D C20B H20E 109.5 . . ?
C19B C20B H20F 109.5 . . ?
H20D C20B H20F 109.5 . . ?
H20E C20B H20F 109.5 . . ?
C19B C21B H21D 109.5 . . ?
C19B C21B H21E 109.5 . . ?
H21D C21B H21E 109.5 . . ?
C19B C21B H21F 109.5 . . ?
H21D C21B H21F 109.5 . . ?
H21E C21B H21F 109.5 . . ?
C19B C22B H22D 109.5 . . ?
C19B C22B H22E 109.5 . . ?
H22D C22B H22E 109.5 . . ?
C19B C22B H22F 109.5 . . ?
H22D C22B H22F 109.5 . . ?
H22E C22B H22F 109.5 . . ?
O3B C23B C24B 104.21(12) . . ?
O3B C23B H23C 110.9 . . ?
C24B C23B H23C 110.9 . . ?
O3B C23B H23D 110.9 . . ?
C24B C23B H23D 110.9 . . ?
H23C C23B H23D 108.9 . . ?
C23B C24B C25B 103.27(12) . . ?
C23B C24B H24C 111.1 . . ?
C25B C24B H24C 111.1 . . ?
C23B C24B H24D 111.1 . . ?
C25B C24B H24D 111.1 . . ?
H24C C24B H24D 109.1 . . ?
C26B C25B C24B 104.66(12) . . ?
C26B C25B H25C 110.8 . . ?
C24B C25B H25C 110.8 . . ?
C26B C25B H25D 110.8 . . ?
C24B C25B H25D 110.8 . . ?
H25C C25B H25D 108.9 . . ?
O3B C26B C25B 106.21(12) . . ?
O3B C26B H26C 110.5 . . ?
C25B C26B H26C 110.5 . . ?
O3B C26B H26D 110.5 . . ?
C25B C26B H26D 110.5 . . ?
H26C C26B H26D 108.7 . . ?
O4B C27B C28B 108.0(3) . . ?
O4B C27B H27C 110.1 . . ?
C28B C27B H27C 110.1 . . ?
O4B C27B H27D 110.1 . . ?
C28B C27B H27D 110.1 . . ?
H27C C27B H27D 108.4 . . ?
C27B C28B C29B 101.0(4) . . ?
C27B C28B H28C 111.6 . . ?
C29B C28B H28C 111.6 . . ?
C27B C28B H28D 111.6 . . ?
C29B C28B H28D 111.6 . . ?
H28C C28B H28D 109.4 . . ?
C30B C29B C28B 103.9(4) . . ?
C30B C29B H29C 111.0 . . ?
C28B C29B H29C 111.0 . . ?
C30B C29B H29D 111.0 . . ?
C28B C29B H29D 111.0 . . ?
H29C C29B H29D 109.0 . . ?
O4B C30B C29B 103.6(4) . . ?
O4B C30B H30C 111.0 . . ?
C29B C30B H30C 111.0 . . ?
O4B C30B H30D 111.0 . . ?
C29B C30B H30D 111.0 . . ?
H30C C30B H30D 109.0 . . ?
O4B C27D C28D 102.7(3) . . ?
O4B C27D H27E 111.2 . . ?
C28D C27D H27E 111.2 . . ?
O4B C27D H27F 111.2 . . ?
C28D C27D H27F 111.2 . . ?
H27E C27D H27F 109.1 . . ?
C27D C28D C29D 103.5(5) . . ?
C27D C28D H28E 111.1 . . ?
C29D C28D H28E 111.1 . . ?
C27D C28D H28F 111.1 . . ?
C29D C28D H28F 111.1 . . ?
H28E C28D H28F 109.0 . . ?
C30D C29D C28D 100.0(5) . . ?
C30D C29D H29E 111.8 . . ?
C28D C29D H29E 111.8 . . ?
C30D C29D H29F 111.8 . . ?
C28D C29D H29F 111.8 . . ?
H29E C29D H29F 109.5 . . ?
O4B C30D C29D 105.8(4) . . ?
O4B C30D H30E 110.6 . . ?
C29D C30D H30E 110.6 . . ?
O4B C30D H30F 110.6 . . ?
C29D C30D H30F 110.6 . . ?
H30E C30D H30F 108.7 . . ?
O1B B1B O2B 100.69(9) . . ?
O1B B1B C8B 108.03(10) . . ?
O2B B1B C8B 107.72(10) . . ?
O1B B1B C19B 110.18(10) . . ?
O2B B1B C19B 109.99(10) . . ?
C8B B1B C19B 118.70(10) . . ?
O1B B1B Li1B 50.49(8) . . ?
O2B B1B Li1B 50.21(7) . . ?
C8B B1B Li1B 119.62(10) . . ?
C19B B1B Li1B 121.68(10) . . ?
O4B Li1B O3B 111.96(12) . . ?
O4B Li1B O2B 116.39(13) . . ?
O3B Li1B O2B 120.49(13) . . ?
O4B Li1B O1B 111.88(12) . . ?
O3B Li1B O1B 116.24(13) . . ?
O2B Li1B O1B 74.78(9) . . ?
O4B Li1B B1B 121.49(11) . . ?
O3B Li1B B1B 126.14(12) . . ?
O2B Li1B B1B 37.54(6) . . ?
O1B Li1B B1B 37.25(6) . . ?

loop_
_geom_bond_atom_site_label_1
_geom_bond_atom_site_label_2
_geom_bond_distance
_geom_bond_site_symmetry_2
_geom_bond_publ_flag
O1A C1A 1.3612(15) . ?
O1A B1A 1.5143(16) . ?
O1A Li1A 2.062(2) . ?
O2A C18A 1.3572(15) . ?
O2A B1A 1.5109(16) . ?
O2A Li1A 2.145(3) . ?
O3A C26A 1.4367(17) . ?
O3A C23A 1.4378(16) . ?
O3A Li1A 1.938(2) . ?
O4A C30A 1.4439(17) . ?
O4A C27A 1.4559(17) . ?
O4A Li1A 2.062(3) . ?
O5A C34A 1.4499(14) . ?
O5A C31C 1.452(2) . ?
O5A C34C 1.453(2) . ?
O5A C31A 1.4569(14) . ?
O5A Li1A 2.002(3) . ?
C1A C2A 1.3932(18) . ?
C1A C6A 1.4169(17) . ?
C2A C3A 1.3897(19) . ?
C2A H2A 0.9500 . ?
C3A C4A 1.388(2) . ?
C3A H3A 0.9500 . ?
C4A C5A 1.385(2) . ?
C4A H4A 0.9500 . ?
C5A C6A 1.4003(19) . ?
C5A H5A 0.9500 . ?
C6A C7A 1.4789(18) . ?
C7A C8A 1.4018(19) . ?
C7A C12A 1.4041(18) . ?
C8A C9A 1.4042(18) . ?
C8A B1A 1.5928(18) . ?
C9A C10A 1.4074(19) . ?
C9A C13A 1.480(2) . ?
C10A C11A 1.386(2) . ?
C10A H10A 0.9500 . ?
C11A C12A 1.391(2) . ?
C11A H11A 0.9500 . ?
C12A H12A 0.9500 . ?
C13A C14A 1.4000(19) . ?
C13A C18A 1.4178(18) . ?
C14A C15A 1.384(2) . ?
C14A H14A 0.9500 . ?
C15A C16A 1.389(2) . ?
C15A H15A 0.9500 . ?
C16A C17A 1.388(2) . ?
C16A H16A 0.9500 . ?
C17A C18A 1.3919(19) . ?
C17A H17A 0.9500 . ?
C19A C20A 1.532(2) . ?
C19A C21A 1.539(2) . ?
C19A C22A 1.541(2) . ?
C19A B1A 1.6452(19) . ?
C20A H20A 0.9800 . ?
C20A H20B 0.9800 . ?
C20A H20C 0.9800 . ?
C21A H21A 0.9800 . ?
C21A H21B 0.9800 . ?
C21A H21C 0.9800 . ?
C22A H22A 0.9800 . ?
C22A H22B 0.9800 . ?
C22A H22C 0.9800 . ?
C23A C24A 1.532(2) . ?
C23A H23A 0.9900 . ?
C23A H23B 0.9900 . ?
C24A C25A 1.540(2) . ?
C24A H24A 0.9900 . ?
C24A H24B 0.9900 . ?
C25A C26A 1.522(2) . ?
C25A H25A 0.9900 . ?
C25A H25B 0.9900 . ?
C26A H26A 0.9900 . ?
C26A H26B 0.9900 . ?
C27A C28A 1.541(2) . ?
C27A H27A 0.9900 . ?
C27A H27B 0.9900 . ?
C28A C29A 1.531(2) . ?
C28A H28A 0.9900 . ?
C28A H28B 0.9900 . ?
C29A C30A 1.492(2) . ?
C29A H29A 0.9900 . ?
C29A H29B 0.9900 . ?
C30A H30A 0.9900 . ?
C30A H30B 0.9900 . ?
C31A C32A 1.5128(18) . ?
C31A H31A 0.9900 . ?
C31A H31B 0.9900 . ?
C32A C33A 1.529(3) . ?
C32A H32A 0.9900 . ?
C32A H32B 0.9900 . ?
C33A C34A 1.5169(18) . ?
C33A H33A 0.9900 . ?
C33A H33B 0.9900 . ?
C34A H34A 0.9900 . ?
C34A H34B 0.9900 . ?
C31C C32C 1.515(2) . ?
C31C H31C 0.9900 . ?
C31C H31D 0.9900 . ?
C32C C33C 1.529(4) . ?
C32C H32C 0.9900 . ?
C32C H32D 0.9900 . ?
C33C C34C 1.515(2) . ?
C33C H33C 0.9900 . ?
C33C H33D 0.9900 . ?
C34C Li1A 2.789(19) . ?
C34C H34C 0.9900 . ?
C34C H34D 0.9900 . ?
B1A Li1A 2.705(3) . ?
O1B C1B 1.3611(15) . ?
O1B B1B 1.5178(16) . ?
O1B Li1B 1.935(2) . ?
O2B C18B 1.3630(15) . ?
O2B B1B 1.5282(16) . ?
O2B Li1B 1.927(2) . ?
O3B C23B 1.4340(16) . ?
O3B C26B 1.4449(17) . ?
O3B Li1B 1.892(2) . ?
O4B C27D 1.4471(19) . ?
O4B C27B 1.4473(19) . ?
O4B C30B 1.4481(19) . ?
O4B C30D 1.449(2) . ?
O4B Li1B 1.886(3) . ?
C1B C2B 1.3949(19) . ?
C1B C6B 1.4142(19) . ?
C2B C3B 1.386(2) . ?
C2B H2B 0.9500 . ?
C3B C4B 1.390(2) . ?
C3B H3B 0.9500 . ?
C4B C5B 1.384(2) . ?
C4B H4B 0.9500 . ?
C5B C6B 1.4049(19) . ?
C5B H5B 0.9500 . ?
C6B C7B 1.4802(19) . ?
C7B C8B 1.4045(18) . ?
C7B C12B 1.4048(19) . ?
C8B C9B 1.4058(18) . ?
C8B B1B 1.5881(18) . ?
C9B C10B 1.4022(18) . ?
C9B C13B 1.4815(18) . ?
C10B C11B 1.390(2) . ?
C10B H10B 0.9500 . ?
C11B C12B 1.385(2) . ?
C11B H11B 0.9500 . ?
C12B H12B 0.9500 . ?
C13B C14B 1.4002(18) . ?
C13B C18B 1.4131(18) . ?
C14B C15B 1.384(2) . ?
C14B H14B 0.9500 . ?
C15B C16B 1.390(2) . ?
C15B H15B 0.9500 . ?
C16B C17B 1.3876(19) . ?
C16B H16B 0.9500 . ?
C17B C18B 1.3936(18) . ?
C17B H17B 0.9500 . ?
C19B C21B 1.5359(18) . ?
C19B C20B 1.5364(18) . ?
C19B C22B 1.5368(18) . ?
C19B B1B 1.6301(19) . ?
C20B H20D 0.9800 . ?
C20B H20E 0.9800 . ?
C20B H20F 0.9800 . ?
C21B H21D 0.9800 . ?
C21B H21E 0.9800 . ?
C21B H21F 0.9800 . ?
C22B H22D 0.9800 . ?
C22B H22E 0.9800 . ?
C22B H22F 0.9800 . ?
C23B C24B 1.499(2) . ?
C23B H23C 0.9900 . ?
C23B H23D 0.9900 . ?
C24B C25B 1.531(2) . ?
C24B H24C 0.9900 . ?
C24B H24D 0.9900 . ?
C25B C26B 1.520(2) . ?
C25B H25C 0.9900 . ?
C25B H25D 0.9900 . ?
C26B H26C 0.9900 . ?
C26B H26D 0.9900 . ?
C27B C28B 1.518(3) . ?
C27B H27C 0.9900 . ?
C27B H27D 0.9900 . ?
C28B C29B 1.520(4) . ?
C28B H28C 0.9900 . ?
C28B H28D 0.9900 . ?
C29B C30B 1.519(3) . ?
C29B H29C 0.9900 . ?
C29B H29D 0.9900 . ?
C30B H30C 0.9900 . ?
C30B H30D 0.9900 . ?
C27D C28D 1.519(3) . ?
C27D H27E 0.9900 . ?
C27D H27F 0.9900 . ?
C28D C29D 1.520(4) . ?
C28D H28E 0.9900 . ?
C28D H28F 0.9900 . ?
C29D C30D 1.519(3) . ?
C29D H29E 0.9900 . ?
C29D H29F 0.9900 . ?
C30D H30E 0.9900 . ?
C30D H30F 0.9900 . ?
B1B Li1B 2.506(3) . ?

loop_
_geom_torsion_atom_site_label_1
_geom_torsion_atom_site_label_2
_geom_torsion_atom_site_label_3
_geom_torsion_atom_site_label_4
_geom_torsion
_geom_torsion_site_symmetry_1
_geom_torsion_site_symmetry_2
_geom_torsion_site_symmetry_3
_geom_torsion_site_symmetry_4
_geom_torsion_publ_flag
B1A O1A C1A C2A -150.92(11) . . . . ?
Li1A O1A C1A C2A 73.94(17) . . . . ?
B1A O1A C1A C6A 28.78(16) . . . . ?
Li1A O1A C1A C6A -106.36(15) . . . . ?
O1A C1A C2A C3A 176.22(12) . . . . ?
C6A C1A C2A C3A -3.49(19) . . . . ?
C1A C2A C3A C4A 1.4(2) . . . . ?
C2A C3A C4A C5A 1.0(2) . . . . ?
C3A C4A C5A C6A -1.3(2) . . . . ?
C4A C5A C6A C1A -0.82(19) . . . . ?
C4A C5A C6A C7A 177.97(12) . . . . ?
O1A C1A C6A C5A -176.53(11) . . . . ?
C2A C1A C6A C5A 3.16(18) . . . . ?
O1A C1A C6A C7A 4.64(18) . . . . ?
C2A C1A C6A C7A -175.67(11) . . . . ?
C5A C6A C7A C8A 163.41(12) . . . . ?
C1A C6A C7A C8A -17.82(17) . . . . ?
C5A C6A C7A C12A -20.71(19) . . . . ?
C1A C6A C7A C12A 158.05(12) . . . . ?
C12A C7A C8A C9A -3.65(18) . . . . ?
C6A C7A C8A C9A 172.34(11) . . . . ?
C12A C7A C8A B1A -177.80(11) . . . . ?
C6A C7A C8A B1A -1.81(17) . . . . ?
C7A C8A C9A C10A 5.42(18) . . . . ?
B1A C8A C9A C10A 179.63(12) . . . . ?
C7A C8A C9A C13A -168.79(11) . . . . ?
B1A C8A C9A C13A 5.42(17) . . . . ?
C8A C9A C10A C11A -3.0(2) . . . . ?
C13A C9A C10A C11A 170.90(13) . . . . ?
C9A C10A C11A C12A -1.3(2) . . . . ?
C10A C11A C12A C7A 3.1(2) . . . . ?
C8A C7A C12A C11A -0.62(19) . . . . ?
C6A C7A C12A C11A -176.40(12) . . . . ?
C8A C9A C13A C14A -165.55(12) . . . . ?
C10A C9A C13A C14A 20.5(2) . . . . ?
C8A C9A C13A C18A 17.98(17) . . . . ?
C10A C9A C13A C18A -156.01(13) . . . . ?
C18A C13A C14A C15A 1.2(2) . . . . ?
C9A C13A C14A C15A -175.36(13) . . . . ?
C13A C14A C15A C16A 2.0(2) . . . . ?
C14A C15A C16A C17A -2.3(2) . . . . ?
C15A C16A C17A C18A -0.7(2) . . . . ?
B1A O2A C18A C17A 152.76(11) . . . . ?
Li1A O2A C18A C17A -72.52(19) . . . . ?
B1A O2A C18A C13A -27.08(16) . . . . ?
Li1A O2A C18A C13A 107.63(16) . . . . ?
C16A C17A C18A O2A -175.91(12) . . . . ?
C16A C17A C18A C13A 3.9(2) . . . . ?
C14A C13A C18A O2A 175.74(11) . . . . ?
C9A C13A C18A O2A -7.61(18) . . . . ?
C14A C13A C18A C17A -4.10(18) . . . . ?
C9A C13A C18A C17A 172.56(12) . . . . ?
C26A O3A C23A C24A -33.39(14) . . . . ?
Li1A O3A C23A C24A 123.46(13) . . . . ?
O3A C23A C24A C25A 14.46(14) . . . . ?
C23A C24A C25A C26A 8.35(14) . . . . ?
C23A O3A C26A C25A 38.92(14) . . . . ?
Li1A O3A C26A C25A -117.14(14) . . . . ?
C24A C25A C26A O3A -28.48(14) . . . . ?
C30A O4A C27A C28A -13.00(15) . . . . ?
Li1A O4A C27A C28A 151.82(12) . . . . ?
O4A C27A C28A C29A 32.80(15) . . . . ?
C27A C28A C29A C30A -40.10(15) . . . . ?
C27A O4A C30A C29A -12.80(15) . . . . ?
Li1A O4A C30A C29A -178.63(12) . . . . ?
C28A C29A C30A O4A 33.05(15) . . . . ?
C34A O5A C31A C32A -21.05(18) . . . . ?
Li1A O5A C31A C32A -168.18(13) . . . . ?
O5A C31A C32A C33A 35.4(2) . . . . ?
C31A C32A C33A C34A -35.9(3) . . . . ?
C31A O5A C34A C33A -2.3(3) . . . . ?
Li1A O5A C34A C33A 145.3(2) . . . . ?
C32A C33A C34A O5A 24.2(3) . . . . ?
C34C O5A C31C C32C 48(2) . . . . ?
Li1A O5A C31C C32C -125.8(10) . . . . ?
O5A C31C C32C C33C -56(2) . . . . ?
C31C C32C C33C C34C 52(4) . . . . ?
C31C O5A C34C C33C -17(3) . . . . ?
Li1A O5A C34C C33C 159(3) . . . . ?
C31C O5A C34C Li1A -176.0(14) . . . . ?
C32C C33C C34C O5A -22(4) . . . . ?
C32C C33C C34C Li1A -1(6) . . . . ?
C18A O2A B1A O1A 159.07(10) . . . . ?
Li1A O2A B1A O1A 7.01(10) . . . . ?
C18A O2A B1A C8A 45.86(14) . . . . ?
Li1A O2A B1A C8A -106.19(11) . . . . ?
C18A O2A B1A C19A -83.88(13) . . . . ?
Li1A O2A B1A C19A 124.07(11) . . . . ?
C18A O2A B1A Li1A 152.05(12) . . . . ?
C1A O1A B1A O2A -156.76(10) . . . . ?
Li1A O1A B1A O2A -7.34(11) . . . . ?
C1A O1A B1A C8A -43.72(14) . . . . ?
Li1A O1A B1A C8A 105.70(11) . . . . ?
C1A O1A B1A C19A 86.03(13) . . . . ?
Li1A O1A B1A C19A -124.55(11) . . . . ?
C1A O1A B1A Li1A -149.42(13) . . . . ?
C7A C8A B1A O2A 138.92(11) . . . . ?
C9A C8A B1A O2A -35.26(15) . . . . ?
C7A C8A B1A O1A 30.49(15) . . . . ?
C9A C8A B1A O1A -143.69(11) . . . . ?
C7A C8A B1A C19A -95.24(14) . . . . ?
C9A C8A B1A C19A 90.58(14) . . . . ?
C7A C8A B1A Li1A 83.01(14) . . . . ?
C9A C8A B1A Li1A -91.17(13) . . . . ?
C20A C19A B1A O2A -48.52(15) . . . . ?
C21A C19A B1A O2A -169.49(11) . . . . ?
C22A C19A B1A O2A 71.90(15) . . . . ?
C20A C19A B1A O1A 62.56(15) . . . . ?
C21A C19A B1A O1A -58.41(14) . . . . ?
C22A C19A B1A O1A -177.01(12) . . . . ?
C20A C19A B1A C8A -172.92(12) . . . . ?
C21A C19A B1A C8A 66.11(15) . . . . ?
C22A C19A B1A C8A -52.50(17) . . . . ?
C20A C19A B1A Li1A 9.14(18) . . . . ?
C21A C19A B1A Li1A -111.83(14) . . . . ?
C22A C19A B1A Li1A 129.56(14) . . . . ?
B1B O1B C1B C2B -157.92(12) . . . . ?
Li1B O1B C1B C2B 64.4(2) . . . . ?
B1B O1B C1B C6B 22.88(18) . . . . ?
Li1B O1B C1B C6B -114.81(17) . . . . ?
O1B C1B C2B C3B 179.42(12) . . . . ?
C6B C1B C2B C3B -1.4(2) . . . . ?
C1B C2B C3B C4B -0.9(2) . . . . ?
C2B C3B C4B C5B 1.5(2) . . . . ?
C3B C4B C5B C6B 0.2(2) . . . . ?
C4B C5B C6B C1B -2.4(2) . . . . ?
C4B C5B C6B C7B 172.17(13) . . . . ?
O1B C1B C6B C5B -177.90(12) . . . . ?
C2B C1B C6B C5B 2.93(19) . . . . ?
O1B C1B C6B C7B 7.36(19) . . . . ?
C2B C1B C6B C7B -171.81(12) . . . . ?
C5B C6B C7B C8B 171.03(13) . . . . ?
C1B C6B C7B C8B -14.56(18) . . . . ?
C5B C6B C7B C12B -15.9(2) . . . . ?
C1B C6B C7B C12B 158.55(13) . . . . ?
C12B C7B C8B C9B -6.56(19) . . . . ?
C6B C7B C8B C9B 166.79(12) . . . . ?
C12B C7B C8B B1B 179.19(12) . . . . ?
C6B C7B C8B B1B -7.46(18) . . . . ?
C7B C8B C9B C10B 4.40(19) . . . . ?
B1B C8B C9B C10B 178.68(12) . . . . ?
C7B C8B C9B C13B -170.69(11) . . . . ?
B1B C8B C9B C13B 3.59(17) . . . . ?
C8B C9B C10B C11B 0.4(2) . . . . ?
C13B C9B C10B C11B 175.20(13) . . . . ?
C9B C10B C11B C12B -3.0(2) . . . . ?
C10B C11B C12B C7B 0.8(2) . . . . ?
C8B C7B C12B C11B 4.0(2) . . . . ?
C6B C7B C12B C11B -169.01(13) . . . . ?
C10B C9B C13B C14B 20.9(2) . . . . ?
C8B C9B C13B C14B -164.10(12) . . . . ?
C10B C9B C13B C18B -156.62(13) . . . . ?
C8B C9B C13B C18B 18.33(18) . . . . ?
C18B C13B C14B C15B 2.0(2) . . . . ?
C9B C13B C14B C15B -175.59(13) . . . . ?
C13B C14B C15B C16B 0.6(2) . . . . ?
C14B C15B C16B C17B -1.9(2) . . . . ?
C15B C16B C17B C18B 0.6(2) . . . . ?
B1B O2B C18B C17B 150.89(11) . . . . ?
Li1B O2B C18B C17B -65.3(2) . . . . ?
B1B O2B C18B C13B -28.90(16) . . . . ?
Li1B O2B C18B C13B 114.92(18) . . . . ?
C16B C17B C18B O2B -177.79(12) . . . . ?
C16B C17B C18B C13B 2.0(2) . . . . ?
C14B C13B C18B O2B 176.52(11) . . . . ?
C9B C13B C18B O2B -5.79(18) . . . . ?
C14B C13B C18B C17B -3.27(18) . . . . ?
C9B C13B C18B C17B 174.43(12) . . . . ?
C26B O3B C23B C24B 39.52(16) . . . . ?
Li1B O3B C23B C24B -152.76(15) . . . . ?
O3B C23B C24B C25B -35.26(17) . . . . ?
C23B C24B C25B C26B 18.47(18) . . . . ?
C23B O3B C26B C25B -27.24(17) . . . . ?
Li1B O3B C26B C25B 163.89(14) . . . . ?
C24B C25B C26B O3B 4.45(18) . . . . ?
C30B O4B C27B C28B -1.0(8) . . . . ?
Li1B O4B C27B C28B 155.5(4) . . . . ?
O4B C27B C28B C29B 23.2(9) . . . . ?
C27B C28B C29B C30B -35.9(8) . . . . ?
C27B O4B C30B C29B -21.9(6) . . . . ?
Li1B O4B C30B C29B -177.7(3) . . . . ?
C28B C29B C30B O4B 36.3(6) . . . . ?
C30D O4B C27D C28D 16.1(8) . . . . ?
Li1B O4B C27D C28D 179.0(3) . . . . ?
O4B C27D C28D C29D -36.0(9) . . . . ?
C27D C28D C29D C30D 41.2(8) . . . . ?
C27D O4B C30D C29D 10.0(7) . . . . ?
Li1B O4B C30D C29D -154.7(4) . . . . ?
C28D C29D C30D O4B -31.4(7) . . . . ?
C1B O1B B1B O2B -153.31(10) . . . . ?
Li1B O1B B1B O2B 1.13(11) . . . . ?
C1B O1B B1B C8B -40.53(15) . . . . ?
Li1B O1B B1B C8B 113.90(11) . . . . ?
C1B O1B B1B C19B 90.59(13) . . . . ?
Li1B O1B B1B C19B -114.97(11) . . . . ?
C1B O1B B1B Li1B -154.44(14) . . . . ?
C18B O2B B1B O1B 159.00(10) . . . . ?
Li1B O2B B1B O1B -1.13(11) . . . . ?
C18B O2B B1B C8B 45.99(14) . . . . ?
Li1B O2B B1B C8B -114.15(11) . . . . ?
C18B O2B B1B C19B -84.75(13) . . . . ?
Li1B O2B B1B C19B 115.11(11) . . . . ?
C18B O2B B1B Li1B 160.14(13) . . . . ?
C7B C8B B1B O1B 32.89(15) . . . . ?
C9B C8B B1B O1B -141.38(11) . . . . ?
C7B C8B B1B O2B 140.87(11) . . . . ?
C9B C8B B1B O2B -33.40(15) . . . . ?
C7B C8B B1B C19B -93.40(14) . . . . ?
C9B C8B B1B C19B 92.33(14) . . . . ?
C7B C8B B1B Li1B 87.12(14) . . . . ?
C9B C8B B1B Li1B -87.15(14) . . . . ?
C21B C19B B1B O1B -62.10(13) . . . . ?
C20B C19B B1B O1B 57.60(13) . . . . ?
C22B C19B B1B O1B 177.77(10) . . . . ?
C21B C19B B1B O2B -172.22(10) . . . . ?
C20B C19B B1B O2B -52.52(13) . . . . ?
C22B C19B B1B O2B 67.65(13) . . . . ?
C21B C19B B1B C8B 63.15(15) . . . . ?
C20B C19B B1B C8B -177.15(11) . . . . ?
C22B C19B B1B C8B -56.98(15) . . . . ?
C21B C19B B1B Li1B -117.38(12) . . . . ?
C20B C19B B1B Li1B 2.32(15) . . . . ?
C22B C19B B1B Li1B 122.50(12) . . . . ?
C27D O4B Li1B O3B 14.3(7) . . . . ?
C27B O4B Li1B O3B 3.5(6) . . . . ?
C30B O4B Li1B O3B 156.4(4) . . . . ?
C30D O4B Li1B O3B 176.0(4) . . . . ?
C27D O4B Li1B O2B 158.5(7) . . . . ?
C27B O4B Li1B O2B 147.7(6) . . . . ?
C30B O4B Li1B O2B -59.4(4) . . . . ?
C30D O4B Li1B O2B -39.9(4) . . . . ?
C27D O4B Li1B O1B -118.2(7) . . . . ?
C27B O4B Li1B O1B -129.0(6) . . . . ?
C30B O4B Li1B O1B 23.9(4) . . . . ?
C30D O4B Li1B O1B 43.4(4) . . . . ?
C27D O4B Li1B B1B -158.7(7) . . . . ?
C27B O4B Li1B B1B -169.6(6) . . . . ?
C30B O4B Li1B B1B -16.7(4) . . . . ?
C30D O4B Li1B B1B 2.9(4) . . . . ?
C23B O3B Li1B O4B 115.50(16) . . . . ?
C26B O3B Li1B O4B -78.44(18) . . . . ?
C23B O3B Li1B O2B -27.0(2) . . . . ?
C26B O3B Li1B O2B 139.03(15) . . . . ?
C23B O3B Li1B O1B -114.19(16) . . . . ?
C26B O3B Li1B O1B 51.86(19) . . . . ?
C23B O3B Li1B B1B -71.8(2) . . . . ?
C26B O3B Li1B B1B 94.22(17) . . . . ?
